data_7201258
loop_
_publ_author_name
'Ren, Shi-Bin'
'Zhou, Le'
'Zhang, Jun'
'Li, Yi-Zhi'
'Du, Hong-Bin'
'You, Xiao-Zeng'

_publ_section_title
;
 A photoluminescent interpenetrating diamondoid metal--organic
 framework based on Cu4I4 clusters with high thermal stability
;
_journal_issue 9
_journal_name_full CrystEngComm
_journal_page_first 1834
_journal_paper_doi 10.1039/b906905d
_journal_volume 11
_journal_year 2009
_chemical_formula_moiety 'C25 H24 Cu4 I4 N4 O4, H2 O'
_chemical_formula_sum 'C25 H26 Cu4 I4 N4 O5'
_chemical_formula_weight 1224.26
_space_group_IT_number 82
_symmetry_cell_setting tetragonal
_symmetry_Int_Tables_number 82
_symmetry_space_group_name_Hall 'I -4'
_symmetry_space_group_name_H-M 'I -4'
_atom_sites_solution_hydrogens geom
_atom_sites_solution_primary direct
_atom_sites_solution_secondary difmap
_audit_creation_method SHELXL-97
_cell_angle_alpha 90.00
_cell_angle_beta 90.00
_cell_angle_gamma 90.00
_cell_formula_units_Z 2
_cell_length_a 13.3852(8)
_cell_length_b 13.3852(8)
_cell_length_c 9.9922(12)
_cell_measurement_reflns_used 2049
_cell_measurement_temperature 291(2)
_cell_measurement_theta_max 24.11
_cell_measurement_theta_min 2.54
_cell_volume 1790.2(3)
_computing_cell_refinement 'SMART '
_computing_data_collection 'SMART (Bruker, 2000)'
_computing_data_reduction 'SAINT (Bruker, 2000)'
_computing_molecular_graphics SHELXTL
_computing_publication_material SHELXTL
_computing_structure_refinement SHELXTL
_computing_structure_solution 'SHELXTL (Bruker, 2000)'
_diffrn_ambient_temperature 291(2)
_diffrn_measured_fraction_theta_full 1.000
_diffrn_measured_fraction_theta_max 1.000
_diffrn_measurement_device_type 'Bruker Smart Aepex CCD area detector'
_diffrn_measurement_method 'phi and omega scans'
_diffrn_radiation_monochromator graphite
_diffrn_radiation_type MoK\a
_diffrn_radiation_wavelength 0.71073
_diffrn_reflns_av_R_equivalents 0.0413
_diffrn_reflns_av_sigmaI/netI 0.0450
_diffrn_reflns_limit_h_max 16
_diffrn_reflns_limit_h_min -15
_diffrn_reflns_limit_k_max 14
_diffrn_reflns_limit_k_min -16
_diffrn_reflns_limit_l_max 10
_diffrn_reflns_limit_l_min -12
_diffrn_reflns_number 4939
_diffrn_reflns_theta_full 26.00
_diffrn_reflns_theta_max 26.00
_diffrn_reflns_theta_min 2.15
_diffrn_source 'sealed tube'
_exptl_absorpt_coefficient_mu 5.830
_exptl_absorpt_correction_T_max 0.354
_exptl_absorpt_correction_T_min 0.291
_exptl_absorpt_correction_type multi-scan
_exptl_absorpt_process_details 'SADABS; Bruker, 2000'
_exptl_crystal_density_diffrn 2.271
_exptl_crystal_density_method 'not measured'
_exptl_crystal_F_000 1144
_exptl_crystal_size_max 0.22
_exptl_crystal_size_mid 0.20
_exptl_crystal_size_min 0.18
_refine_diff_density_max 0.532
_refine_diff_density_min -0.802
_refine_diff_density_rms 0.143
_refine_ls_abs_structure_details 'Flack H D (1983), Acta Cryst. A39, 876-881'
_refine_ls_abs_structure_Flack 0.05(6)
_refine_ls_extinction_method none
_refine_ls_goodness_of_fit_ref 1.089
_refine_ls_hydrogen_treatment constr
_refine_ls_matrix_type full
_refine_ls_number_parameters 95
_refine_ls_number_reflns 1757
_refine_ls_number_restraints 0
_refine_ls_restrained_S_all 1.089
_refine_ls_R_factor_all 0.0491
_refine_ls_R_factor_gt 0.0448
_refine_ls_shift/su_max 0.000
_refine_ls_shift/su_mean 0.000
_refine_ls_structure_factor_coef Fsqd
_refine_ls_weighting_details 'calc w=1/[\s^2^(Fo^2^)+(0.06P)^2^+1.99P] where P=(Fo^2^+2Fc^2^)/3'
_refine_ls_weighting_scheme calc
_refine_ls_wR_factor_gt 0.1016
_refine_ls_wR_factor_ref 0.1027
_reflns_number_gt 1603
_reflns_number_total 1757
_reflns_threshold_expression >2sigma(I)
_cod_data_source_file b906905d.txt
_cod_data_source_block 281113e_0m
_cod_original_sg_symbol_Hall 'I -4 '
_cod_database_code 7201258

loop_
_symmetry_equiv_pos_as_xyz
'x, y, z'
'-x, -y, z'
'y, -x, -z'
'-y, x, -z'
'x+1/2, y+1/2, z+1/2'
'-x+1/2, -y+1/2, z+1/2'
'y+1/2, -x+1/2, -z+1/2'
'-y+1/2, x+1/2, -z+1/2'

loop_
_atom_site_label
_atom_site_type_symbol
_atom_site_fract_x
_atom_site_fract_y
_atom_site_fract_z
_atom_site_U_iso_or_equiv
_atom_site_adp_type
_atom_site_occupancy
_atom_site_symmetry_multiplicity
_atom_site_calc_flag
_atom_site_refinement_flags
_atom_site_disorder_assembly
_atom_site_disorder_group
C1 C 1.0000 0.5000 0.2500 0.034(4) Uani 1 4 d S . .
C2 C 0.9054(8) 0.5273(8) 0.3336(9) 0.040(2) Uani 1 1 d . . .
H2A H 0.9168 0.5879 0.3846 0.048 Uiso 1 1 calc R . .
H2B H 0.8484 0.5376 0.2753 0.048 Uiso 1 1 calc R . .
C3 C 0.8200(8) 0.4567(7) 0.5192(9) 0.037(2) Uani 1 1 d . . .
C4 C 0.7641(8) 0.5420(8) 0.5327(10) 0.042(2) Uani 1 1 d . . .
H4 H 0.7709 0.5945 0.4724 0.050 Uiso 1 1 calc R . .
C5 C 0.6965(8) 0.5481(8) 0.6393(11) 0.043(2) Uani 1 1 d . . .
H5 H 0.6576 0.6051 0.6494 0.051 Uiso 1 1 calc R . .
C6 C 0.7414(8) 0.3854(8) 0.7117(9) 0.037(2) Uani 1 1 d . . .
H6 H 0.7312 0.3316 0.7691 0.045 Uiso 1 1 calc R . .
C7 C 0.8115(7) 0.3770(7) 0.6106(10) 0.041(2) Uani 1 1 d . . .
H7 H 0.8517 0.3206 0.6032 0.049 Uiso 1 1 calc R . .
Cu1 Cu 0.59499(8) 0.48717(8) 0.89163(12) 0.0361(3) Uani 1 1 d . . .
I1 I 0.52815(4) 0.67667(4) 0.87166(6) 0.03868(18) Uani 1 1 d . . .
N1 N 0.6868(6) 0.4706(6) 0.7296(7) 0.0362(15) Uani 1 1 d . . .
O1 O 0.8880(5) 0.4448(5) 0.4214(7) 0.0401(16) Uani 1 1 d . . .
O1W O 0.0000 0.5000 0.7500 0.049(4) Uani 1 4 d S . .
H1WA H 0.0575 0.4833 0.7784 0.059 Uiso 0.25 1 d PR . .
H1WB H -0.0143 0.5581 0.7784 0.059 Uiso 0.25 1 d PR . .

loop_
_atom_site_aniso_label
_atom_site_aniso_U_11
_atom_site_aniso_U_22
_atom_site_aniso_U_33
_atom_site_aniso_U_23
_atom_site_aniso_U_13
_atom_site_aniso_U_12
C1 0.038(6) 0.038(6) 0.028(9) 0.000 0.000 0.000
C2 0.043(5) 0.052(6) 0.024(4) 0.002(4) 0.015(4) -0.002(4)
C3 0.054(6) 0.033(5) 0.025(4) -0.006(4) 0.002(4) -0.004(4)
C4 0.048(5) 0.043(5) 0.034(5) -0.001(4) 0.004(4) 0.001(4)
C5 0.051(5) 0.048(5) 0.029(5) -0.001(4) 0.004(5) 0.003(4)
C6 0.042(5) 0.040(5) 0.030(4) -0.006(4) 0.004(4) -0.005(4)
C7 0.051(5) 0.044(5) 0.027(4) -0.001(4) 0.007(5) -0.001(4)
Cu1 0.0364(5) 0.0375(6) 0.0343(6) 0.0045(5) 0.0048(5) 0.0082(4)
I1 0.0386(3) 0.0377(3) 0.0398(3) 0.0045(3) 0.0049(3) 0.0069(2)
N1 0.036(4) 0.039(4) 0.033(4) -0.007(3) 0.000(3) -0.008(3)
O1 0.032(3) 0.042(4) 0.047(4) 0.007(3) 0.004(3) 0.004(3)
O1W 0.051(5) 0.051(5) 0.044(9) 0.000 0.000 0.000

loop_
_atom_type_symbol
_atom_type_description
_atom_type_scat_dispersion_real
_atom_type_scat_dispersion_imag
_atom_type_scat_source
C C 0.0033 0.0016 'International Tables Vol C Tables 4.2.6.8 and 6.1.1.4'
H H 0.0000 0.0000 'International Tables Vol C Tables 4.2.6.8 and 6.1.1.4'
N N 0.0061 0.0033 'International Tables Vol C Tables 4.2.6.8 and 6.1.1.4'
O O 0.0106 0.0060 'International Tables Vol C Tables 4.2.6.8 and 6.1.1.4'
Cu Cu 0.3201 1.2651 'International Tables Vol C Tables 4.2.6.8 and 6.1.1.4'
I I -0.4742 1.8119 'International Tables Vol C Tables 4.2.6.8 and 6.1.1.4'

loop_
_geom_angle_atom_site_label_1
_geom_angle_atom_site_label_2
_geom_angle_atom_site_label_3
_geom_angle
_geom_angle_site_symmetry_1
_geom_angle_site_symmetry_3
_geom_angle_publ_flag
C2 C1 C2 106.7(3) 8_645 2_765 ?
C2 C1 C2 106.7(3) 8_645 . ?
C2 C1 C2 115.2(7) 2_765 . ?
C2 C1 C2 115.2(7) 8_645 7_565 ?
C2 C1 C2 106.7(3) 2_765 7_565 ?
C2 C1 C2 106.7(3) . 7_565 ?
O1 C2 C1 106.3(7) . . ?
O1 C2 H2A 110.5 . . ?
C1 C2 H2A 110.5 . . ?
O1 C2 H2B 110.5 . . ?
C1 C2 H2B 110.5 . . ?
H2A C2 H2B 108.7 . . ?
O1 C3 C4 122.6(9) . . ?
O1 C3 C7 115.9(9) . . ?
C4 C3 C7 121.5(9) . . ?
C3 C4 C5 118.4(10) . . ?
C3 C4 H4 120.8 . . ?
C5 C4 H4 120.8 . . ?
N1 C5 C4 121.0(9) . . ?
N1 C5 H5 119.5 . . ?
C4 C5 H5 119.5 . . ?
N1 C6 C7 121.7(9) . . ?
N1 C6 H6 119.1 . . ?
C7 C6 H6 119.1 . . ?
C6 C7 C3 117.8(9) . . ?
C6 C7 H7 121.1 . . ?
C3 C7 H7 121.1 . . ?
N1 Cu1 Cu1 127.6(2) . 2_665 ?
N1 Cu1 I1 117.2(2) . 3_567 ?
Cu1 Cu1 I1 115.15(3) 2_665 3_567 ?
N1 Cu1 I1 104.0(2) . . ?
Cu1 Cu1 I1 62.96(4) 2_665 . ?
I1 Cu1 I1 106.23(4) 3_567 . ?
N1 Cu1 I1 102.5(2) . 2_665 ?
Cu1 Cu1 I1 60.85(5) 2_665 2_665 ?
I1 Cu1 I1 104.70(4) 3_567 2_665 ?
I1 Cu1 I1 123.07(4) . 2_665 ?
N1 Cu1 Cu1 150.7(2) . 3_567 ?
Cu1 Cu1 Cu1 62.99(2) 2_665 3_567 ?
I1 Cu1 Cu1 59.30(5) 3_567 3_567 ?
I1 Cu1 Cu1 104.68(4) . 3_567 ?
I1 Cu1 Cu1 55.89(3) 2_665 3_567 ?
N1 Cu1 Cu1 153.7(2) . 4_657 ?
Cu1 Cu1 Cu1 62.99(2) 2_665 4_657 ?
I1 Cu1 Cu1 60.61(5) 3_567 4_657 ?
I1 Cu1 Cu1 56.44(3) . 4_657 ?
I1 Cu1 Cu1 103.27(4) 2_665 4_657 ?
Cu1 Cu1 Cu1 54.01(5) 3_567 4_657 ?
Cu1 I1 Cu1 64.26(5) 4_657 . ?
Cu1 I1 Cu1 63.50(4) 4_657 2_665 ?
Cu1 I1 Cu1 56.19(4) . 2_665 ?
C6 N1 C5 119.4(8) . . ?
C6 N1 Cu1 121.0(6) . . ?
C5 N1 Cu1 119.5(7) . . ?
C3 O1 C2 117.7(7) . . ?
H1WA O1W H1WB 109.5 . . ?

loop_
_geom_bond_atom_site_label_1
_geom_bond_atom_site_label_2
_geom_bond_distance
_geom_bond_site_symmetry_2
_geom_bond_publ_flag
C1 C2 1.560(9) 8_645 ?
C1 C2 1.560(9) 2_765 ?
C1 C2 1.560(9) . ?
C1 C2 1.560(9) 7_565 ?
C2 O1 1.429(12) . ?
C2 H2A 0.9700 . ?
C2 H2B 0.9700 . ?
C3 O1 1.345(11) . ?
C3 C4 1.372(14) . ?
C3 C7 1.408(14) . ?
C4 C5 1.399(14) . ?
C4 H4 0.9300 . ?
C5 N1 1.380(13) . ?
C5 H5 0.9300 . ?
C6 N1 1.367(14) . ?
C6 C7 1.383(14) . ?
C6 H6 0.9300 . ?
C7 H7 0.9300 . ?
Cu1 N1 2.045(8) . ?
Cu1 Cu1 2.566(2) 2_665 ?
Cu1 I1 2.6138(13) 3_567 ?
Cu1 I1 2.6970(12) . ?
Cu1 I1 2.7507(13) 2_665 ?
Cu1 Cu1 2.825(2) 3_567 ?
Cu1 Cu1 2.825(2) 4_657 ?
I1 Cu1 2.6138(13) 4_657 ?
I1 Cu1 2.7507(13) 2_665 ?
O1W H1WA 0.8500 . ?
O1W H1WB 0.8500 . ?

loop_
_geom_torsion_atom_site_label_1
_geom_torsion_atom_site_label_2
_geom_torsion_atom_site_label_3
_geom_torsion_atom_site_label_4
_geom_torsion
_geom_torsion_site_symmetry_1
_geom_torsion_site_symmetry_2
_geom_torsion_site_symmetry_3
_geom_torsion_site_symmetry_4
_geom_torsion_publ_flag
C2 C1 C2 O1 63.0(4) 8_645 . . . ?
C2 C1 C2 O1 -55.1(5) 2_765 . . . ?
C2 C1 C2 O1 -173.3(8) 7_565 . . . ?
O1 C3 C4 C5 -178.8(9) . . . . ?
C7 C3 C4 C5 -0.8(16) . . . . ?
C3 C4 C5 N1 0.6(16) . . . . ?
N1 C6 C7 C3 -4.7(15) . . . . ?
O1 C3 C7 C6 -179.1(8) . . . . ?
C4 C3 C7 C6 2.8(15) . . . . ?
N1 Cu1 I1 Cu1 -160.5(2) . . . 4_657 ?
Cu1 Cu1 I1 Cu1 74.14(3) 2_665 . . 4_657 ?
I1 Cu1 I1 Cu1 -36.25(4) 3_567 . . 4_657 ?
I1 Cu1 I1 Cu1 84.08(5) 2_665 . . 4_657 ?
Cu1 Cu1 I1 Cu1 25.50(5) 3_567 . . 4_657 ?
N1 Cu1 I1 Cu1 125.3(2) . . . 2_665 ?
I1 Cu1 I1 Cu1 -110.39(3) 3_567 . . 2_665 ?
I1 Cu1 I1 Cu1 9.93(6) 2_665 . . 2_665 ?
Cu1 Cu1 I1 Cu1 -48.65(5) 3_567 . . 2_665 ?
Cu1 Cu1 I1 Cu1 -74.14(3) 4_657 . . 2_665 ?
C7 C6 N1 C5 4.5(14) . . . . ?
C7 C6 N1 Cu1 -173.2(7) . . . . ?
C4 C5 N1 C6 -2.3(15) . . . . ?
C4 C5 N1 Cu1 175.4(8) . . . . ?
Cu1 Cu1 N1 C6 -118.8(7) 2_665 . . . ?
I1 Cu1 N1 C6 57.8(7) 3_567 . . . ?
I1 Cu1 N1 C6 174.7(7) . . . . ?
I1 Cu1 N1 C6 -56.1(7) 2_665 . . . ?
Cu1 Cu1 N1 C6 -17.2(10) 3_567 . . . ?
Cu1 Cu1 N1 C6 135.9(6) 4_657 . . . ?
Cu1 Cu1 N1 C5 63.5(8) 2_665 . . . ?
I1 Cu1 N1 C5 -119.9(7) 3_567 . . . ?
I1 Cu1 N1 C5 -3.0(8) . . . . ?
I1 Cu1 N1 C5 126.1(7) 2_665 . . . ?
Cu1 Cu1 N1 C5 165.1(5) 3_567 . . . ?
Cu1 Cu1 N1 C5 -41.8(10) 4_657 . . . ?
C4 C3 O1 C2 3.5(14) . . . . ?
C7 C3 O1 C2 -174.5(9) . . . . ?
C1 C2 O1 C3 169.5(7) . . . . ?
